data_4068222
loop_
_publ_author_name
'Wang, Yuzhong'
'Abraham, Mariham Y.'
'Gilliard, Robert J.'
'Wei, Pingrong'
'Smith, Jared C.'
'Robinson, Gregory H.'

_publ_section_title
;
 From Anionic N-Heterocyclic Dicarbenes to Abnormal Carbene--Borane
 Complexes: A Logical Synthetic Route
;
_journal_issue 3
_journal_name_full Organometallics
_journal_page_first 791
_journal_paper_doi 10.1021/om201259d
_journal_volume 31
_journal_year 2012
_chemical_formula_sum 'C43 H67 B N2 Si'
_chemical_formula_weight 650.89
_chemical_name_systematic
; 
 ? 
;
_space_group_IT_number 2
_symmetry_cell_setting triclinic
_symmetry_space_group_name_Hall '-P 1'
_symmetry_space_group_name_H-M 'P -1'
_atom_sites_solution_hydrogens geom
_atom_sites_solution_primary direct
_atom_sites_solution_secondary difmap
_audit_creation_method SHELXL-97
_cell_angle_alpha 90.1050(10)
_cell_angle_beta 95.3380(10)
_cell_angle_gamma 95.7620(10)
_cell_formula_units_Z 2
_cell_length_a 11.6738(10)
_cell_length_b 12.7915(11)
_cell_length_c 14.4424(12)
_cell_measurement_reflns_used 4446
_cell_measurement_temperature 296(2)
_cell_measurement_theta_max 21.617
_cell_measurement_theta_min 2.257
_cell_volume 2136.3(3)
_computing_structure_refinement 'SHELXL-97 (Sheldrick, 2008)'
_computing_structure_solution 'SHELXS-97 (Sheldrick, 2008)'
_diffrn_ambient_temperature 296(2)
_diffrn_measured_fraction_theta_full 0.998
_diffrn_measured_fraction_theta_max 0.998
_diffrn_measurement_device_type 'BRUKER SMART APEX II'
_diffrn_measurement_method 'OMEGA SCAN'
_diffrn_radiation_monochromator graphite
_diffrn_radiation_source 'fine-focus sealed tube'
_diffrn_radiation_type MoK\a
_diffrn_radiation_wavelength 0.71073
_diffrn_reflns_av_R_equivalents 0.0322
_diffrn_reflns_av_sigmaI/netI 0.0357
_diffrn_reflns_limit_h_max 13
_diffrn_reflns_limit_h_min -13
_diffrn_reflns_limit_k_max 15
_diffrn_reflns_limit_k_min -15
_diffrn_reflns_limit_l_max 17
_diffrn_reflns_limit_l_min -17
_diffrn_reflns_number 22968
_diffrn_reflns_theta_full 25.00
_diffrn_reflns_theta_max 25.00
_diffrn_reflns_theta_min 2.15
_exptl_absorpt_coefficient_mu 0.084
_exptl_absorpt_correction_T_max 0.9917
_exptl_absorpt_correction_T_min 0.9794
_exptl_absorpt_correction_type multi-scan
_exptl_absorpt_process_details 'BRUKER SADABS'
_exptl_crystal_colour colorless
_exptl_crystal_density_diffrn 1.012
_exptl_crystal_density_method 'not measured'
_exptl_crystal_description plate
_exptl_crystal_F_000 716
_exptl_crystal_size_max 0.25
_exptl_crystal_size_mid 0.15
_exptl_crystal_size_min 0.10
_refine_diff_density_max 0.268
_refine_diff_density_min -0.279
_refine_diff_density_rms 0.035
_refine_ls_extinction_method none
_refine_ls_goodness_of_fit_ref 1.052
_refine_ls_hydrogen_treatment constr
_refine_ls_matrix_type full
_refine_ls_number_parameters 519
_refine_ls_number_reflns 7494
_refine_ls_number_restraints 363
_refine_ls_restrained_S_all 1.115
_refine_ls_R_factor_all 0.1052
_refine_ls_R_factor_gt 0.0655
_refine_ls_shift/su_max 0.000
_refine_ls_shift/su_mean 0.000
_refine_ls_structure_factor_coef Fsqd
_refine_ls_weighting_details 'calc w=1/[\s^2^(Fo^2^)+(0.0926P)^2^+0.6545P] where P=(Fo^2^+2Fc^2^)/3'
_refine_ls_weighting_scheme calc
_refine_ls_wR_factor_gt 0.1786
_refine_ls_wR_factor_ref 0.2061
_reflns_number_gt 4584
_reflns_number_total 7494
_reflns_threshold_expression >2sigma(I)
_cod_data_source_file om201259d_si_002.cif
_cod_data_source_block y1
_cod_original_sg_symbol_H-M P-1
_cod_database_code 4068222

loop_
_symmetry_equiv_pos_as_xyz
'x, y, z'
'-x, -y, -z'

loop_
_atom_site_label
_atom_site_type_symbol
_atom_site_fract_x
_atom_site_fract_y
_atom_site_fract_z
_atom_site_U_iso_or_equiv
_atom_site_adp_type
_atom_site_occupancy
_atom_site_symmetry_multiplicity
_atom_site_calc_flag
_atom_site_refinement_flags
_atom_site_disorder_assembly
_atom_site_disorder_group
Si1 Si 0.11833(6) 0.73294(7) 0.23545(6) 0.0676(3) Uani 1 1 d . . .
B1 B 0.6142(3) 0.7487(5) 0.2389(4) 0.116(2) Uani 1 1 d D . .
N1 N 0.31404(17) 0.80896(17) 0.13336(15) 0.0570(6) Uani 1 1 d . A .
N2 N 0.37479(17) 0.71878(17) 0.24955(15) 0.0574(6) Uani 1 1 d . . .
C1 C 0.2764(2) 0.75182(19) 0.20546(18) 0.0531(7) Uani 1 1 d . A .
C2 C 0.4314(2) 0.8098(2) 0.1342(2) 0.0675(8) Uani 1 1 d . . .
H2 H 0.4756 0.8438 0.0908 0.081 Uiso 1 1 calc R A .
C3 C 0.4746(2) 0.7544(2) 0.2068(2) 0.0692(8) Uani 1 1 d . A .
C4 C 0.3717(2) 0.6488(2) 0.3282(2) 0.0567(7) Uani 1 1 d . A .
C5 C 0.3510(2) 0.5411(2) 0.3108(2) 0.0696(8) Uani 1 1 d . . .
C6 C 0.3422(3) 0.4771(3) 0.3878(4) 0.0996(13) Uani 1 1 d . A .
H6 H 0.3270 0.4048 0.3788 0.120 Uiso 1 1 calc R . .
C7 C 0.3551(4) 0.5164(5) 0.4753(4) 0.1192(18) Uani 1 1 d . . .
H7 H 0.3474 0.4713 0.5253 0.143 Uiso 1 1 calc R A .
C8 C 0.3793(3) 0.6217(4) 0.4910(3) 0.1032(14) Uani 1 1 d . A .
H8 H 0.3893 0.6474 0.5518 0.124 Uiso 1 1 calc R . .
C9 C 0.3893(2) 0.6914(3) 0.4178(2) 0.0735(9) Uani 1 1 d . . .
C10 C 0.4194(3) 0.8074(4) 0.4379(3) 0.1053(13) Uani 1 1 d . A .
H10 H 0.4517 0.8386 0.3829 0.126 Uiso 1 1 calc R . .
C11 C 0.5125(5) 0.8281(5) 0.5206(4) 0.168(2) Uani 1 1 d . . .
H11A H 0.5306 0.9024 0.5300 0.251 Uiso 1 1 calc R A .
H11B H 0.5809 0.7971 0.5077 0.251 Uiso 1 1 calc R . .
H11C H 0.4838 0.7976 0.5757 0.251 Uiso 1 1 calc R . .
C12 C 0.3129(5) 0.8644(5) 0.4549(5) 0.170(3) Uani 1 1 d . . .
H12A H 0.3362 0.9379 0.4656 0.256 Uiso 1 1 calc R A .
H12B H 0.2787 0.8353 0.5083 0.256 Uiso 1 1 calc R . .
H12C H 0.2574 0.8556 0.4014 0.256 Uiso 1 1 calc R . .
C13 C 0.3397(4) 0.4928(3) 0.2153(3) 0.1028(12) Uani 1 1 d . A .
H13 H 0.3598 0.5482 0.1711 0.123 Uiso 1 1 calc R . .
C14 C 0.2167(4) 0.4430(4) 0.1853(4) 0.148(2) Uani 1 1 d . . .
H14A H 0.2137 0.4149 0.1233 0.222 Uiso 1 1 calc R A .
H14B H 0.1635 0.4954 0.1866 0.222 Uiso 1 1 calc R . .
H14C H 0.1959 0.3875 0.2271 0.222 Uiso 1 1 calc R . .
C15 C 0.4240(4) 0.4069(4) 0.2092(5) 0.169(3) Uani 1 1 d . . .
H15A H 0.4161 0.3782 0.1472 0.254 Uiso 1 1 calc R A .
H15B H 0.4059 0.3520 0.2523 0.254 Uiso 1 1 calc R . .
H15C H 0.5020 0.4375 0.2243 0.254 Uiso 1 1 calc R . .
C16 C 0.2455(2) 0.8614(2) 0.0620(2) 0.0627(8) Uani 1 1 d . . .
C17 C 0.1996(3) 0.8042(3) -0.0173(2) 0.0790(9) Uani 1 1 d . A .
C18 C 0.1369(3) 0.8572(5) -0.0847(3) 0.1121(15) Uani 1 1 d . . .
H18 H 0.1032 0.8213 -0.1379 0.135 Uiso 1 1 calc R A .
C19 C 0.1237(4) 0.9602(6) -0.0746(4) 0.132(2) Uani 1 1 d . A .
H19 H 0.0805 0.9934 -0.1209 0.159 Uiso 1 1 calc R . .
C20 C 0.1718(4) 1.0162(4) 0.0012(4) 0.1167(16) Uani 1 1 d . . .
H20 H 0.1620 1.0872 0.0056 0.140 Uiso 1 1 calc R A .
C21 C 0.2368(3) 0.9684(3) 0.0738(3) 0.0819(10) Uani 1 1 d . A .
C22 C 0.2979(4) 1.0324(3) 0.1536(3) 0.1083(13) Uani 1 1 d . . .
H22 H 0.3179 0.9841 0.2038 0.130 Uiso 1 1 calc R A .
C23 C 0.2245(6) 1.1135(4) 0.1928(5) 0.169(2) Uani 1 1 d . A .
H23A H 0.2688 1.1517 0.2436 0.253 Uiso 1 1 calc R . .
H23B H 0.1560 1.0775 0.2143 0.253 Uiso 1 1 calc R . .
H23C H 0.2032 1.1615 0.1447 0.253 Uiso 1 1 calc R . .
C24 C 0.4123(5) 1.0896(4) 0.1242(4) 0.1400(18) Uani 1 1 d . A .
H24A H 0.4519 1.1297 0.1760 0.210 Uiso 1 1 calc R . .
H24B H 0.3953 1.1357 0.0736 0.210 Uiso 1 1 calc R . .
H24C H 0.4606 1.0386 0.1050 0.210 Uiso 1 1 calc R . .
C25 C 0.2243(3) 0.6914(3) -0.0345(3) 0.0973(11) Uani 1 1 d . . .
H25 H 0.2414 0.6593 0.0262 0.117 Uiso 1 1 calc R A .
C26 C 0.3313(4) 0.6917(4) -0.0873(4) 0.1431(19) Uani 1 1 d . A .
H26A H 0.3476 0.6207 -0.0972 0.215 Uiso 1 1 calc R . .
H26B H 0.3960 0.7295 -0.0517 0.215 Uiso 1 1 calc R . .
H26C H 0.3177 0.7251 -0.1462 0.215 Uiso 1 1 calc R . .
C27 C 0.1227(4) 0.6231(5) -0.0870(4) 0.151(2) Uani 1 1 d . A .
H27A H 0.1438 0.5532 -0.0947 0.227 Uiso 1 1 calc R . .
H27B H 0.1044 0.6527 -0.1469 0.227 Uiso 1 1 calc R . .
H27C H 0.0564 0.6206 -0.0521 0.227 Uiso 1 1 calc R . .
C28 C 0.1000(3) 0.6517(3) 0.3392(3) 0.0871(11) Uani 1 1 d . . .
H28A H 0.1254 0.5839 0.3291 0.131 Uiso 1 1 calc R . .
H28B H 0.0199 0.6436 0.3506 0.131 Uiso 1 1 calc R . .
H28C H 0.1451 0.6853 0.3920 0.131 Uiso 1 1 calc R . .
C29 C 0.0248(3) 0.6728(4) 0.1351(3) 0.1151(15) Uani 1 1 d . . .
H29A H 0.0473 0.6045 0.1223 0.173 Uiso 1 1 calc R . .
H29B H 0.0328 0.7164 0.0816 0.173 Uiso 1 1 calc R . .
H29C H -0.0543 0.6664 0.1493 0.173 Uiso 1 1 calc R . .
C30 C 0.0692(3) 0.8629(3) 0.2543(3) 0.1138(15) Uani 1 1 d . . .
H30A H 0.0784 0.9049 0.2000 0.171 Uiso 1 1 calc R . .
H30B H 0.1144 0.8969 0.3069 0.171 Uiso 1 1 calc R . .
H30C H -0.0108 0.8547 0.2659 0.171 Uiso 1 1 calc R . .
C31 C 0.7663(10) 0.6231(14) 0.3177(11) 0.162(7) Uani 0.698(10) 1 d PDU A 1
H31A H 0.7697 0.5612 0.3549 0.244 Uiso 0.698(10) 1 calc PR A 1
H31B H 0.8087 0.6819 0.3510 0.244 Uiso 0.698(10) 1 calc PR A 1
H31C H 0.7997 0.6124 0.2605 0.244 Uiso 0.698(10) 1 calc PR A 1
C32 C 0.6384(10) 0.6452(9) 0.2960(9) 0.105(5) Uani 0.698(10) 1 d PDU A 1
H32A H 0.6045 0.6490 0.3546 0.126 Uiso 0.698(10) 1 calc PR A 1
H32B H 0.5977 0.5853 0.2616 0.126 Uiso 0.698(10) 1 calc PR A 1
C33 C 0.6481(8) 0.6639(7) 0.0787(6) 0.126(3) Uani 0.698(10) 1 d PDU A 1
H33A H 0.6883 0.6750 0.0240 0.188 Uiso 0.698(10) 1 calc PR A 1
H33B H 0.5662 0.6555 0.0614 0.188 Uiso 0.698(10) 1 calc PR A 1
H33C H 0.6708 0.6018 0.1095 0.188 Uiso 0.698(10) 1 calc PR A 1
C34 C 0.6801(5) 0.7644(6) 0.1484(4) 0.086(2) Uani 0.698(10) 1 d PDU A 1
H34A H 0.7628 0.7733 0.1656 0.103 Uiso 0.698(10) 1 calc PR A 1
H34B H 0.6587 0.8275 0.1169 0.103 Uiso 0.698(10) 1 calc PR A 1
C35 C 0.6356(10) 0.9687(7) 0.2584(7) 0.153(4) Uani 0.698(10) 1 d PDU A 1
H35A H 0.6704 1.0241 0.2999 0.229 Uiso 0.698(10) 1 calc PR A 1
H35B H 0.5532 0.9699 0.2523 0.229 Uiso 0.698(10) 1 calc PR A 1
H35C H 0.6643 0.9785 0.1985 0.229 Uiso 0.698(10) 1 calc PR A 1
C36 C 0.6665(5) 0.8606(6) 0.2982(6) 0.107(3) Uani 0.698(10) 1 d PDU A 1
H36A H 0.6405 0.8549 0.3601 0.128 Uiso 0.698(10) 1 calc PR A 1
H36B H 0.7501 0.8626 0.3054 0.128 Uiso 0.698(10) 1 calc PR A 1
C31' C 0.7774(19) 0.651(2) 0.3201(14) 0.072(4) Uani 0.302(10) 1 d PDU A 2
H31D H 0.7982 0.6033 0.3687 0.109 Uiso 0.302(10) 1 calc PR A 2
H31E H 0.8217 0.7177 0.3313 0.109 Uiso 0.302(10) 1 calc PR A 2
H31F H 0.7932 0.6228 0.2614 0.109 Uiso 0.302(10) 1 calc PR A 2
C32' C 0.6471(19) 0.6645(15) 0.3180(16) 0.053(4) Uani 0.302(10) 1 d PDU A 2
H32C H 0.6299 0.6892 0.3782 0.064 Uiso 0.302(10) 1 calc PR A 2
H32D H 0.6017 0.5976 0.3043 0.064 Uiso 0.302(10) 1 calc PR A 2
C33' C 0.6109(17) 0.6041(16) 0.093(2) 0.209(13) Uani 0.302(10) 1 d PDU A 2
H33D H 0.6422 0.6006 0.0344 0.313 Uiso 0.302(10) 1 calc PR A 2
H33E H 0.5280 0.5942 0.0842 0.313 Uiso 0.302(10) 1 calc PR A 2
H33F H 0.6385 0.5501 0.1330 0.313 Uiso 0.302(10) 1 calc PR A 2
C34' C 0.650(2) 0.7131(19) 0.1392(15) 0.223(12) Uani 0.302(10) 1 d PDU A 2
H34C H 0.6239 0.7648 0.0950 0.267 Uiso 0.302(10) 1 calc PR A 2
H34D H 0.7334 0.7212 0.1434 0.267 Uiso 0.302(10) 1 calc PR A 2
C35' C 0.665(3) 0.922(2) 0.3109(19) 0.213(15) Uani 0.302(10) 1 d PDU A 2
H35D H 0.7071 0.9906 0.3127 0.320 Uiso 0.302(10) 1 calc PR A 2
H35E H 0.6888 0.8842 0.3657 0.320 Uiso 0.302(10) 1 calc PR A 2
H35F H 0.5838 0.9287 0.3086 0.320 Uiso 0.302(10) 1 calc PR A 2
C36' C 0.6905(13) 0.8618(13) 0.2242(15) 0.164(7) Uani 0.302(10) 1 d PDU A 2
H36C H 0.7723 0.8537 0.2240 0.197 Uiso 0.302(10) 1 calc PR A 2
H36D H 0.6636 0.8955 0.1673 0.197 Uiso 0.302(10) 1 calc PR A 2
C37 C 0.9658(10) 0.2851(8) 0.3915(8) 0.163(4) Uani 0.541(9) 1 d PGDU B 1
C38 C 1.0757(10) 0.2889(9) 0.4384(11) 0.203(6) Uani 0.541(9) 1 d PGDU B 1
H38 H 1.1149 0.3532 0.4579 0.244 Uiso 0.541(9) 1 calc PR B 1
C39 C 1.1270(9) 0.1966(13) 0.4562(11) 0.235(7) Uani 0.541(9) 1 d PGDU B 1
H39 H 1.2005 0.1991 0.4876 0.282 Uiso 0.541(9) 1 calc PR B 1
C40 C 1.0684(12) 0.1005(10) 0.4270(9) 0.221(6) Uani 0.541(9) 1 d PGDU B 1
H40 H 1.1027 0.0387 0.4389 0.266 Uiso 0.541(9) 1 calc PR B 1
C41 C 0.9585(12) 0.0967(8) 0.3801(10) 0.197(6) Uani 0.541(9) 1 d PGDU B 1
H41 H 0.9193 0.0324 0.3606 0.237 Uiso 0.541(9) 1 calc PR B 1
C42 C 0.9072(8) 0.1890(10) 0.3624(9) 0.158(5) Uani 0.541(9) 1 d PGDU B 1
H42 H 0.8337 0.1864 0.3310 0.190 Uiso 0.541(9) 1 calc PR B 1
C43 C 0.913(2) 0.3748(14) 0.3738(18) 0.247(9) Uani 0.541(9) 1 d PDU B 1
H43A H 0.8421 0.3580 0.3351 0.371 Uiso 0.541(9) 1 calc PR B 1
H43B H 0.9632 0.4241 0.3425 0.371 Uiso 0.541(9) 1 calc PR B 1
H43C H 0.8966 0.4052 0.4314 0.371 Uiso 0.541(9) 1 calc PR B 1
C37' C 1.0398(10) 0.2110(13) 0.4126(9) 0.181(5) Uani 0.459(9) 1 d PGDU B 2
C38' C 1.0419(12) 0.3183(13) 0.4289(11) 0.195(6) Uani 0.459(9) 1 d PGDU B 2
H38' H 1.1069 0.3551 0.4603 0.234 Uiso 0.459(9) 1 calc PR B 2
C39' C 0.9470(16) 0.3707(10) 0.3983(12) 0.198(6) Uani 0.459(9) 1 d PGDU B 2
H39' H 0.9484 0.4425 0.4092 0.237 Uiso 0.459(9) 1 calc PR B 2
C40' C 0.8499(12) 0.3157(13) 0.3514(9) 0.192(6) Uani 0.459(9) 1 d PGDU B 2
H40' H 0.7864 0.3508 0.3310 0.231 Uiso 0.459(9) 1 calc PR B 2
C41' C 0.8478(10) 0.2084(13) 0.3352(11) 0.193(6) Uani 0.459(9) 1 d PGDU B 2
H41' H 0.7829 0.1716 0.3038 0.232 Uiso 0.459(9) 1 calc PR B 2
C42' C 0.9428(13) 0.1560(9) 0.3658(11) 0.164(5) Uani 0.459(9) 1 d PGDU B 2
H42' H 0.9414 0.0842 0.3549 0.197 Uiso 0.459(9) 1 calc PR B 2
C43' C 1.119(3) 0.145(2) 0.453(3) 0.290(13) Uani 0.459(9) 1 d PDU B 2
H43D H 1.0939 0.0737 0.4353 0.435 Uiso 0.459(9) 1 calc PR B 2
H43E H 1.1233 0.1522 0.5196 0.435 Uiso 0.459(9) 1 calc PR B 2
H43F H 1.1937 0.1649 0.4324 0.435 Uiso 0.459(9) 1 calc PR B 2

loop_
_atom_site_aniso_label
_atom_site_aniso_U_11
_atom_site_aniso_U_22
_atom_site_aniso_U_33
_atom_site_aniso_U_23
_atom_site_aniso_U_13
_atom_site_aniso_U_12
Si1 0.0403(4) 0.0741(6) 0.0908(6) 0.0249(4) 0.0136(4) 0.0107(4)
B1 0.041(2) 0.196(6) 0.113(4) 0.085(4) 0.019(2) 0.016(3)
N1 0.0425(11) 0.0608(13) 0.0672(14) 0.0230(11) 0.0041(10) 0.0037(10)
N2 0.0389(11) 0.0644(14) 0.0697(14) 0.0263(11) 0.0077(10) 0.0059(10)
C1 0.0397(13) 0.0525(15) 0.0674(17) 0.0152(13) 0.0053(12) 0.0050(11)
C2 0.0405(14) 0.083(2) 0.079(2) 0.0355(16) 0.0103(13) 0.0020(13)
C3 0.0406(14) 0.087(2) 0.081(2) 0.0343(17) 0.0130(13) 0.0036(13)
C4 0.0396(13) 0.0650(18) 0.0686(19) 0.0253(14) 0.0127(12) 0.0129(12)
C5 0.0526(16) 0.0625(19) 0.098(2) 0.0222(17) 0.0188(15) 0.0125(13)
C6 0.076(2) 0.083(2) 0.148(4) 0.058(3) 0.033(3) 0.0221(18)
C7 0.085(3) 0.154(5) 0.128(4) 0.090(4) 0.031(3) 0.034(3)
C8 0.076(2) 0.168(4) 0.070(2) 0.036(3) 0.0146(18) 0.029(3)
C9 0.0501(16) 0.098(3) 0.075(2) 0.0131(19) 0.0104(15) 0.0141(16)
C10 0.086(3) 0.121(3) 0.107(3) -0.021(3) 0.001(2) 0.009(2)
C11 0.126(4) 0.206(6) 0.158(5) -0.051(4) -0.038(4) 0.003(4)
C12 0.116(4) 0.149(5) 0.245(7) -0.078(5) -0.020(4) 0.043(3)
C13 0.097(3) 0.080(2) 0.133(4) -0.011(2) 0.022(2) 0.010(2)
C14 0.098(3) 0.141(4) 0.203(6) -0.056(4) -0.009(3) 0.025(3)
C15 0.110(4) 0.148(5) 0.256(7) -0.075(5) 0.031(4) 0.037(3)
C16 0.0495(15) 0.0670(19) 0.073(2) 0.0268(15) 0.0078(14) 0.0112(13)
C17 0.0510(17) 0.112(3) 0.074(2) 0.018(2) 0.0026(15) 0.0129(17)
C18 0.082(3) 0.173(5) 0.083(3) 0.032(3) -0.009(2) 0.032(3)
C19 0.106(4) 0.190(6) 0.110(4) 0.072(4) 0.007(3) 0.063(4)
C20 0.118(3) 0.104(3) 0.142(4) 0.065(3) 0.038(3) 0.053(3)
C21 0.084(2) 0.070(2) 0.097(3) 0.0346(19) 0.0240(19) 0.0181(17)
C22 0.133(4) 0.063(2) 0.132(4) 0.019(2) 0.038(3) 0.002(2)
C23 0.216(6) 0.078(3) 0.223(6) -0.013(3) 0.085(5) 0.009(3)
C24 0.139(4) 0.097(3) 0.181(5) 0.020(3) 0.032(4) -0.022(3)
C25 0.085(3) 0.104(3) 0.099(3) -0.016(2) 0.005(2) -0.003(2)
C26 0.100(3) 0.157(5) 0.177(5) -0.048(4) 0.040(3) 0.010(3)
C27 0.122(4) 0.183(5) 0.137(4) -0.052(4) 0.010(3) -0.042(4)
C28 0.0508(17) 0.104(3) 0.112(3) 0.042(2) 0.0298(17) 0.0140(16)
C29 0.053(2) 0.170(4) 0.116(3) 0.010(3) 0.008(2) -0.017(2)
C30 0.081(2) 0.098(3) 0.175(4) 0.038(3) 0.046(3) 0.038(2)
C31 0.052(4) 0.247(17) 0.200(11) 0.141(10) 0.039(6) 0.047(7)
C32 0.047(4) 0.164(10) 0.109(8) 0.060(7) 0.016(4) 0.034(5)
C33 0.091(6) 0.112(7) 0.178(8) -0.022(5) 0.022(5) 0.021(5)
C34 0.043(3) 0.121(5) 0.100(4) 0.053(3) 0.028(3) 0.013(3)
C35 0.136(7) 0.136(6) 0.169(9) 0.002(6) -0.027(6) -0.027(5)
C36 0.055(3) 0.155(7) 0.101(5) -0.035(5) -0.009(3) -0.025(4)
C31' 0.061(9) 0.097(9) 0.063(9) 0.035(7) 0.000(7) 0.034(7)
C32' 0.045(7) 0.059(7) 0.054(7) 0.019(6) 0.001(5) 0.002(5)
C33' 0.088(12) 0.087(13) 0.47(4) -0.021(17) 0.113(17) 0.015(10)
C34' 0.136(19) 0.150(18) 0.36(3) 0.01(2) -0.12(2) 0.042(16)
C35' 0.20(2) 0.22(3) 0.18(2) -0.05(2) -0.052(16) -0.13(2)
C36' 0.081(10) 0.27(2) 0.151(15) 0.100(13) 0.028(11) 0.037(12)
C37 0.168(9) 0.207(9) 0.115(8) -0.043(8) 0.071(7) -0.024(7)
C38 0.157(10) 0.277(13) 0.163(13) -0.069(12) 0.056(8) -0.081(9)
C39 0.173(13) 0.370(18) 0.154(13) -0.044(16) 0.002(10) -0.003(11)
C40 0.211(14) 0.302(14) 0.161(13) -0.084(12) 0.027(10) 0.065(12)
C41 0.208(12) 0.217(10) 0.164(12) -0.046(11) 0.021(9) 0.003(10)
C42 0.138(9) 0.204(9) 0.127(10) -0.056(9) 0.029(7) -0.023(7)
C43 0.35(2) 0.193(11) 0.184(17) 0.008(14) 0.006(18) -0.011(14)
C37' 0.150(9) 0.283(13) 0.112(9) -0.055(10) 0.044(7) 0.005(9)
C38' 0.149(12) 0.291(13) 0.140(13) -0.056(13) 0.052(11) -0.046(10)
C39' 0.227(14) 0.240(13) 0.133(13) 0.008(12) 0.091(12) -0.012(10)
C40' 0.198(12) 0.262(14) 0.124(11) 0.010(13) 0.048(9) 0.031(12)
C41' 0.189(13) 0.252(14) 0.136(12) 0.009(12) 0.018(10) 0.008(11)
C42' 0.145(10) 0.230(12) 0.116(11) -0.019(10) 0.039(8) -0.009(9)
C43' 0.23(2) 0.39(2) 0.24(3) -0.07(2) -0.060(19) 0.060(19)

loop_
_atom_type_symbol
_atom_type_description
_atom_type_scat_dispersion_real
_atom_type_scat_dispersion_imag
_atom_type_scat_source
C C 0.0033 0.0016 'International Tables Vol C Tables 4.2.6.8 and 6.1.1.4'
H H 0.0000 0.0000 'International Tables Vol C Tables 4.2.6.8 and 6.1.1.4'
B B 0.0013 0.0007 'International Tables Vol C Tables 4.2.6.8 and 6.1.1.4'
N N 0.0061 0.0033 'International Tables Vol C Tables 4.2.6.8 and 6.1.1.4'
Si Si 0.0817 0.0704 'International Tables Vol C Tables 4.2.6.8 and 6.1.1.4'

loop_
_geom_angle_atom_site_label_1
_geom_angle_atom_site_label_2
_geom_angle_atom_site_label_3
_geom_angle
C30 Si1 C28 109.66(18)
C30 Si1 C29 106.3(2)
C28 Si1 C29 109.66(19)
C30 Si1 C1 108.72(15)
C28 Si1 C1 112.63(12)
C29 Si1 C1 109.69(15)
C34 B1 C32' 122.6(10)
C34 B1 C32 114.8(6)
C32' B1 C32 14.3(13)
C34 B1 C3 107.0(4)
C32' B1 C3 117.1(8)
C32 B1 C3 112.6(5)
C34 B1 C34' 26.1(9)
C32' B1 C34' 110.8(13)
C32 B1 C34' 98.9(12)
C3 B1 C34' 96.8(10)
C34 B1 C36' 61.2(7)
C32' B1 C36' 124.5(10)
C32 B1 C36' 134.1(8)
C3 B1 C36' 111.7(7)
C34' B1 C36' 87.3(11)
C34 B1 C36 100.1(5)
C32' B1 C36 98.7(10)
C32 B1 C36 112.7(7)
C3 B1 C36 108.6(4)
C34' B1 C36 126.1(10)
C36' B1 C36 39.5(8)
C1 N1 C2 109.8(2)
C1 N1 C16 127.9(2)
C2 N1 C16 122.3(2)
C1 N2 C3 112.9(2)
C1 N2 C4 121.8(2)
C3 N2 C4 125.2(2)
N1 C1 N2 104.0(2)
N1 C1 Si1 124.82(18)
N2 C1 Si1 131.07(18)
N1 C2 C3 110.9(2)
C2 C3 N2 102.4(2)
C2 C3 B1 125.3(2)
N2 C3 B1 131.8(3)
C5 C4 C9 122.7(3)
C5 C4 N2 118.2(3)
C9 C4 N2 119.1(3)
C6 C5 C4 116.5(3)
C6 C5 C13 119.7(4)
C4 C5 C13 123.8(3)
C5 C6 C7 122.1(4)
C8 C7 C6 120.5(4)
C7 C8 C9 121.2(4)
C8 C9 C4 117.0(4)
C8 C9 C10 119.7(4)
C4 C9 C10 123.3(3)
C9 C10 C12 112.7(4)
C9 C10 C11 112.1(4)
C12 C10 C11 109.7(4)
C5 C13 C14 112.8(4)
C5 C13 C15 111.2(4)
C14 C13 C15 108.1(4)
C21 C16 C17 123.7(3)
C21 C16 N1 117.8(3)
C17 C16 N1 118.3(3)
C18 C17 C16 116.7(4)
C18 C17 C25 120.4(4)
C16 C17 C25 122.7(3)
C19 C18 C17 121.3(5)
C18 C19 C20 121.6(4)
C19 C20 C21 121.0(4)
C16 C21 C20 115.5(4)
C16 C21 C22 123.6(3)
C20 C21 C22 120.7(4)
C21 C22 C24 109.7(4)
C21 C22 C23 113.9(4)
C24 C22 C23 109.6(4)
C17 C25 C26 109.4(3)
C17 C25 C27 114.0(4)
C26 C25 C27 109.8(4)
C31 C32 B1 117.4(9)
B1 C34 C33 110.6(5)
C35 C36 B1 119.3(6)
C31' C32' B1 109.0(14)
C33' C34' B1 124(2)
C35' C36' B1 100.1(12)
C38 C37 C42 120.0
C38 C37 C43 121.2(12)
C42 C37 C43 118.8(12)
C37 C38 C39 120.0
C38 C39 C40 120.0
C39 C40 C41 120.0
C40 C41 C42 120.0
C41 C42 C37 120.0
C38' C37' C42' 120.0
C38' C37' C43' 125.9(14)
C42' C37' C43' 113.1(14)
C37' C38' C39' 120.0
C38' C39' C40' 120.0
C41' C40' C39' 120.0
C40' C41' C42' 120.0
C41' C42' C37' 120.0

loop_
_geom_bond_atom_site_label_1
_geom_bond_atom_site_label_2
_geom_bond_distance
Si1 C30 1.840(4)
Si1 C28 1.842(3)
Si1 C29 1.848(4)
Si1 C1 1.926(2)
B1 C34 1.580(6)
B1 C32' 1.618(15)
B1 C32 1.597(10)
B1 C3 1.661(5)
B1 C34' 1.612(18)
B1 C36' 1.645(15)
B1 C36 1.696(8)
N1 C1 1.355(3)
N1 C2 1.368(3)
N1 C16 1.452(3)
N2 C1 1.366(3)
N2 C3 1.405(3)
N2 C4 1.449(3)
C2 C3 1.353(4)
C4 C5 1.393(4)
C4 C9 1.392(4)
C5 C6 1.388(5)
C5 C13 1.498(5)
C6 C7 1.349(6)
C7 C8 1.362(6)
C8 C9 1.390(5)
C9 C10 1.512(5)
C10 C12 1.541(6)
C10 C11 1.542(6)
C13 C14 1.535(6)
C13 C15 1.555(6)
C16 C21 1.393(4)
C16 C17 1.392(5)
C17 C18 1.383(5)
C17 C25 1.524(5)
C18 C19 1.350(7)
C19 C20 1.352(7)
C20 C21 1.413(6)
C21 C22 1.495(6)
C22 C24 1.552(6)
C22 C23 1.548(6)
C25 C26 1.523(6)
C25 C27 1.539(5)
C31 C32 1.551(8)
C33 C34 1.624(8)
C35 C36 1.561(12)
C31' C32' 1.546(12)
C33' C34' 1.549(14)
C35' C36' 1.537(14)
C37 C38 1.3900
C37 C42 1.3900
C37 C43 1.370(17)
C38 C39 1.3900
C39 C40 1.3900
C40 C41 1.3900
C41 C42 1.3900
C37' C38' 1.3900
C37' C42' 1.3900
C37' C43' 1.399(19)
C38' C39' 1.3900
C39' C40' 1.3900
C40' C41' 1.3900
C41' C42' 1.3900
